data_1548640
loop_
_publ_author_name
'Fleischauer, Valerie E.'
'Mu\~noz Iii, Salvador B'
'Neate, Peter G. N.'
'Brennessel, William W.'
'Neidig, Michael L.'

_publ_section_title
;
 NHC and nucleophile chelation effects on reactive iron(ii) species in
 alkyl-alkyl cross-coupling.
;
_journal_issue 7
_journal_name_full 'Chemical science'
_journal_page_first 1878
_journal_page_last 1891
_journal_paper_doi 10.1039/c7sc04750a
_journal_volume 9
_journal_year 2018
_chemical_absolute_configuration ad
_chemical_formula_moiety 'C33 H46 Fe N2 O4'
_chemical_formula_sum 'C33 H46 Fe N2 O4'
_chemical_formula_weight 590.57
_chemical_name_common neism35
_space_group_crystal_system monoclinic
_space_group_IT_number 9
_space_group_name_Hall 'C -2yc'
_space_group_name_H-M_alt 'C 1 c 1'
_symmetry_space_group_name_Hall 'C -2yc'
_symmetry_space_group_name_H-M 'C 1 c 1'
_atom_sites_solution_hydrogens geom
_atom_sites_solution_primary direct
_atom_sites_solution_secondary difmap
_audit_creation_method SHELXL-2016/6
_audit_update_record
;
2017-05-24 deposited with the CCDC.
2018-01-08 downloaded from the CCDC.
;
_cell_angle_alpha 90
_cell_angle_beta 103.8779(11)
_cell_angle_gamma 90
_cell_formula_units_Z 4
_cell_length_a 11.2603(6)
_cell_length_b 22.9235(12)
_cell_length_c 16.1864(9)
_cell_measurement_reflns_used 3961
_cell_measurement_temperature 100.0(5)
_cell_measurement_theta_max 35.17
_cell_measurement_theta_min 2.59
_cell_volume 4056.2(4)
_computing_cell_refinement 'SAINT (Bruker, 2013)'
_computing_data_collection 'APEX3 (Bruker, 2016)'
_computing_data_reduction 'SAINT (Bruker, 2013)'
_computing_molecular_graphics 'SHELXTL (Sheldrick, 2008)'
_computing_publication_material 'SHELXTL (Sheldrick, 2008)'
_computing_structure_refinement 'SHELXL-2016/6 (Sheldrick, 2016b)'
_computing_structure_solution 'SHELXT-2014/5 (Sheldrick, 2014)'
_diffrn_ambient_temperature 100.0(5)
_diffrn_measured_fraction_theta_full 1.000
_diffrn_measured_fraction_theta_max 0.981
_diffrn_measurement_device_type 'Bruker SMART APEX II CCD platform'
_diffrn_measurement_method '\w scans'
_diffrn_radiation_type MoK\a
_diffrn_radiation_wavelength 0.71073
_diffrn_reflns_av_R_equivalents 0.0358
_diffrn_reflns_av_unetI/netI 0.0374
_diffrn_reflns_Laue_measured_fraction_full 1.000
_diffrn_reflns_Laue_measured_fraction_max 0.981
_diffrn_reflns_limit_h_max 19
_diffrn_reflns_limit_h_min -19
_diffrn_reflns_limit_k_max 39
_diffrn_reflns_limit_k_min -39
_diffrn_reflns_limit_l_max 27
_diffrn_reflns_limit_l_min -28
_diffrn_reflns_number 89669
_diffrn_reflns_point_group_measured_fraction_full 0.993
_diffrn_reflns_point_group_measured_fraction_max 0.964
_diffrn_reflns_theta_full 37.785
_diffrn_reflns_theta_max 38.797
_diffrn_reflns_theta_min 1.777
_diffrn_source 'fine-focus sealed tube'
_exptl_absorpt_coefficient_mu 0.401
_exptl_absorpt_correction_T_max 0.7476
_exptl_absorpt_correction_T_min 0.7065
_exptl_absorpt_correction_type multi-scan
_exptl_absorpt_process_details 'SADABS (Sheldrick, 2016a)'
_exptl_crystal_colour yellow
_exptl_crystal_density_diffrn 0.967
_exptl_crystal_description block
_exptl_crystal_F_000 1264
_exptl_crystal_size_max 0.40
_exptl_crystal_size_mid 0.35
_exptl_crystal_size_min 0.32
_refine_diff_density_max 0.363
_refine_diff_density_min -0.245
_refine_diff_density_rms 0.045
_refine_ls_abs_structure_details
; 
 Flack x determined using 7862 quotients [(I+)-(I-)]/[(I+)+(I-)] 
 (Parsons, Flack and Wagner, Acta Cryst. B69 (2013) 249-259). 
;
_refine_ls_abs_structure_Flack 0.017(3)
_refine_ls_extinction_method none
_refine_ls_goodness_of_fit_ref 0.981
_refine_ls_hydrogen_treatment constr
_refine_ls_matrix_type full
_refine_ls_number_parameters 367
_refine_ls_number_reflns 22458
_refine_ls_number_restraints 2
_refine_ls_restrained_S_all 0.981
_refine_ls_R_factor_all 0.0481
_refine_ls_R_factor_gt 0.0341
_refine_ls_shift/su_max 0.003
_refine_ls_shift/su_mean 0.000
_refine_ls_structure_factor_coef Fsqd
_refine_ls_weighting_details 'w=1/[\s^2^(Fo^2^)+(0.0446P)^2^] where P=(Fo^2^+2Fc^2^)/3'
_refine_ls_weighting_scheme calc
_refine_ls_wR_factor_gt 0.0753
_refine_ls_wR_factor_ref 0.0808
_reflns_Friedel_coverage 0.963
_reflns_Friedel_fraction_full 0.986
_reflns_Friedel_fraction_max 0.946
_reflns_number_gt 18509
_reflns_number_total 22458
_reflns_threshold_expression 'I > 2\s(I)'
_cod_data_source_file c7sc04750a2.cif
_cod_data_source_block neism35
_cod_depositor_comments 'Adding full bibliography for 1548638--1548640.cif.'
_cod_database_code 1548640
_shelx_shelxl_version_number 2016/6
_shelx_space_group_comment
; 
The symmetry employed for this shelxl refinement is uniquely defined 
by the following loop, which should always be used as a source of 
symmetry information in preference to the above space-group names. 
They are only intended as comments. 
;
_shelx_estimated_absorpt_t_min 0.856
_shelx_estimated_absorpt_t_max 0.882

loop_
_space_group_symop_operation_xyz
'x, y, z'
'x, -y, z+1/2'
'x+1/2, y+1/2, z'
'x+1/2, -y+1/2, z+1/2'

loop_
_atom_site_label
_atom_site_type_symbol
_atom_site_fract_x
_atom_site_fract_y
_atom_site_fract_z
_atom_site_U_iso_or_equiv
_atom_site_adp_type
_atom_site_occupancy
_atom_site_site_symmetry_order
_atom_site_calc_flag
_atom_site_refinement_flags_posn
_atom_site_refinement_flags_adp
Fe1 Fe 0.54916(2) 0.60360(2) 0.45808(2) 0.01707(4) Uani 1 1 d . .
O1 O 0.48307(8) 0.50105(4) 0.45544(6) 0.01916(16) Uani 1 1 d . .
O2 O 0.53043(9) 0.41276(4) 0.39898(7) 0.02415(18) Uani 1 1 d . .
O3 O 0.58518(8) 0.69878(4) 0.40073(6) 0.02077(16) Uani 1 1 d . .
O4 O 0.46888(11) 0.76975(5) 0.31619(8) 0.0344(2) Uani 1 1 d . .
N1 N 0.57310(9) 0.60677(5) 0.65546(7) 0.01795(17) Uani 1 1 d . .
N2 N 0.72053(9) 0.65507(5) 0.62756(6) 0.01885(18) Uani 1 1 d . .
C1 C 0.66252(12) 0.56225(6) 0.39021(9) 0.0222(2) Uani 1 1 d . .
H1A H 0.634165 0.571936 0.329029 0.027 Uiso 1 1 calc R U
H1B H 0.747206 0.576941 0.410452 0.027 Uiso 1 1 calc R U
C2 C 0.66163(12) 0.49568(6) 0.40147(9) 0.0239(2) Uani 1 1 d . .
H2A H 0.698522 0.476744 0.358634 0.029 Uiso 1 1 calc R U
H2B H 0.711059 0.485085 0.458723 0.029 Uiso 1 1 calc R U
C3 C 0.53217(12) 0.47439(5) 0.39106(8) 0.0199(2) Uani 1 1 d . .
H3 H 0.482074 0.486016 0.333703 0.024 Uiso 1 1 calc R U
C4 C 0.35615(12) 0.48609(6) 0.44384(9) 0.0233(2) Uani 1 1 d . .
H4A H 0.308850 0.500446 0.387914 0.028 Uiso 1 1 calc R U
H4B H 0.322965 0.504656 0.488779 0.028 Uiso 1 1 calc R U
C5 C 0.34445(13) 0.42010(6) 0.44831(9) 0.0264(3) Uani 1 1 d . .
H5A H 0.382930 0.406334 0.506552 0.032 Uiso 1 1 calc R U
H5B H 0.256968 0.408950 0.434786 0.032 Uiso 1 1 calc R U
C6 C 0.40699(14) 0.39198(6) 0.38503(9) 0.0260(3) Uani 1 1 d . .
H6A H 0.407135 0.349057 0.391747 0.031 Uiso 1 1 calc R U
H6B H 0.361474 0.401527 0.326318 0.031 Uiso 1 1 calc R U
C7 C 0.36941(11) 0.63318(6) 0.40711(9) 0.0230(2) Uani 1 1 d . .
H7A H 0.332260 0.610688 0.355120 0.028 Uiso 1 1 calc R U
H7B H 0.319389 0.626842 0.448954 0.028 Uiso 1 1 calc R U
C8 C 0.37026(12) 0.69820(7) 0.38535(10) 0.0277(3) Uani 1 1 d . .
H8A H 0.290770 0.709193 0.347254 0.033 Uiso 1 1 calc R U
H8B H 0.381855 0.721622 0.438078 0.033 Uiso 1 1 calc R U
C9 C 0.47260(12) 0.71108(6) 0.34196(9) 0.0235(2) Uani 1 1 d . .
H9 H 0.463821 0.685280 0.291032 0.028 Uiso 1 1 calc R U
C10 C 0.68561(12) 0.70581(6) 0.36095(9) 0.0233(2) Uani 1 1 d . .
H10A H 0.676515 0.678316 0.312669 0.028 Uiso 1 1 calc R U
H10B H 0.763614 0.697024 0.402440 0.028 Uiso 1 1 calc R U
C11 C 0.68756(14) 0.76797(7) 0.32925(10) 0.0277(3) Uani 1 1 d . .
H11A H 0.706384 0.795225 0.378100 0.033 Uiso 1 1 calc R U
H11B H 0.751666 0.772173 0.297161 0.033 Uiso 1 1 calc R U
C12 C 0.56343(16) 0.78227(8) 0.27210(11) 0.0356(3) Uani 1 1 d . .
H12A H 0.560387 0.824027 0.256106 0.043 Uiso 1 1 calc R U
H12B H 0.549836 0.758756 0.219356 0.043 Uiso 1 1 calc R U
C13 C 0.62199(10) 0.62155(5) 0.58908(7) 0.01695(18) Uani 1 1 d . .
C14 C 0.63786(12) 0.63055(6) 0.73246(8) 0.0216(2) Uani 1 1 d . .
H14 H 0.619742 0.626286 0.786520 0.026 Uiso 1 1 calc R U
C15 C 0.73103(12) 0.66070(6) 0.71471(8) 0.0231(2) Uani 1 1 d . .
H15 H 0.792239 0.681770 0.754003 0.028 Uiso 1 1 calc R U
C16 C 0.47386(11) 0.56660(6) 0.65225(7) 0.01809(19) Uani 1 1 d . .
C17 C 0.49995(11) 0.50677(6) 0.65855(8) 0.0205(2) Uani 1 1 d . .
C18 C 0.40464(13) 0.46886(6) 0.66376(9) 0.0254(2) Uani 1 1 d . .
H18 H 0.420122 0.428103 0.668401 0.030 Uiso 1 1 calc R U
C19 C 0.28768(13) 0.48928(7) 0.66232(9) 0.0278(3) Uani 1 1 d . .
C20 C 0.26521(12) 0.54902(7) 0.65405(9) 0.0264(3) Uani 1 1 d . .
H20 H 0.185044 0.563079 0.651464 0.032 Uiso 1 1 calc R U
C21 C 0.35734(11) 0.58877(6) 0.64946(8) 0.0214(2) Uani 1 1 d . .
C22 C 0.62527(13) 0.48381(6) 0.65933(9) 0.0259(2) Uani 1 1 d . .
H22A H 0.686029 0.503205 0.704499 0.039 Uiso 1 1 calc R U
H22B H 0.643827 0.491585 0.604227 0.039 Uiso 1 1 calc R U
H22C H 0.627645 0.441664 0.669771 0.039 Uiso 1 1 calc R U
C23 C 0.18816(17) 0.44723(10) 0.67086(14) 0.0457(4) Uani 1 1 d . .
H23A H 0.199313 0.410187 0.643460 0.069 Uiso 1 1 calc R U
H23B H 0.108172 0.463763 0.643390 0.069 Uiso 1 1 calc R U
H23C H 0.192375 0.440453 0.731273 0.069 Uiso 1 1 calc R U
C24 C 0.33390(13) 0.65332(7) 0.64323(10) 0.0278(3) Uani 1 1 d . .
H24A H 0.388364 0.672983 0.691519 0.042 Uiso 1 1 calc R U
H24B H 0.248612 0.661013 0.644126 0.042 Uiso 1 1 calc R U
H24C H 0.349440 0.668065 0.589969 0.042 Uiso 1 1 calc R U
C25 C 0.81137(11) 0.67797(6) 0.58723(8) 0.0195(2) Uani 1 1 d . .
C26 C 0.81518(12) 0.73827(6) 0.57275(9) 0.0234(2) Uani 1 1 d . .
C27 C 0.91006(14) 0.75949(7) 0.53917(10) 0.0289(3) Uani 1 1 d . .
H27 H 0.914928 0.800239 0.529818 0.035 Uiso 1 1 calc R U
C28 C 0.99749(13) 0.72301(7) 0.51902(10) 0.0305(3) Uani 1 1 d . .
C29 C 0.98989(12) 0.66378(7) 0.53386(9) 0.0276(3) Uani 1 1 d . .
H29 H 1.048598 0.638409 0.519550 0.033 Uiso 1 1 calc R U
C30 C 0.89875(11) 0.64000(6) 0.56918(8) 0.0214(2) Uani 1 1 d . .
C31 C 0.71935(16) 0.77836(7) 0.59170(12) 0.0339(3) Uani 1 1 d . .
H31A H 0.729214 0.817385 0.569543 0.051 Uiso 1 1 calc R U
H31B H 0.728496 0.780512 0.653376 0.051 Uiso 1 1 calc R U
H31C H 0.637890 0.763301 0.564524 0.051 Uiso 1 1 calc R U
C32 C 1.09983(18) 0.74760(10) 0.48250(16) 0.0511(5) Uani 1 1 d . .
H32A H 1.081855 0.788362 0.465894 0.077 Uiso 1 1 calc R U
H32B H 1.106032 0.724784 0.432497 0.077 Uiso 1 1 calc R U
H32C H 1.177435 0.745453 0.525607 0.077 Uiso 1 1 calc R U
C33 C 0.89664(12) 0.57603(6) 0.58849(10) 0.0268(3) Uani 1 1 d . .
H33A H 0.967114 0.556952 0.574353 0.040 Uiso 1 1 calc R U
H33B H 0.820928 0.558758 0.554584 0.040 Uiso 1 1 calc R U
H33C H 0.900510 0.570614 0.649131 0.040 Uiso 1 1 calc R U

loop_
_atom_site_aniso_label
_atom_site_aniso_U_11
_atom_site_aniso_U_22
_atom_site_aniso_U_33
_atom_site_aniso_U_23
_atom_site_aniso_U_13
_atom_site_aniso_U_12
Fe1 0.01642(6) 0.01908(7) 0.01531(6) 0.00067(7) 0.00301(4) 0.00043(7)
O1 0.0203(4) 0.0200(4) 0.0180(4) -0.0022(3) 0.0064(3) -0.0010(3)
O2 0.0316(5) 0.0168(4) 0.0260(5) -0.0019(3) 0.0107(4) -0.0018(3)
O3 0.0188(4) 0.0233(4) 0.0189(4) 0.0051(3) 0.0020(3) 0.0018(3)
O4 0.0294(5) 0.0293(5) 0.0444(7) 0.0184(5) 0.0083(4) 0.0079(4)
N1 0.0180(4) 0.0210(4) 0.0144(4) -0.0001(3) 0.0030(3) -0.0021(3)
N2 0.0196(4) 0.0211(5) 0.0151(4) 0.0013(3) 0.0025(3) -0.0029(3)
C1 0.0244(5) 0.0209(5) 0.0230(6) -0.0002(4) 0.0092(4) -0.0026(4)
C2 0.0246(5) 0.0218(6) 0.0281(6) -0.0024(5) 0.0115(5) 0.0006(4)
C3 0.0247(5) 0.0185(5) 0.0177(5) -0.0013(4) 0.0072(4) -0.0010(4)
C4 0.0214(5) 0.0237(6) 0.0250(6) 0.0005(5) 0.0057(4) -0.0027(4)
C5 0.0299(6) 0.0254(6) 0.0259(6) -0.0006(5) 0.0104(5) -0.0068(5)
C6 0.0358(7) 0.0228(6) 0.0198(5) -0.0024(4) 0.0072(5) -0.0076(5)
C7 0.0186(5) 0.0255(6) 0.0234(6) 0.0022(5) 0.0019(4) -0.0005(4)
C8 0.0203(5) 0.0287(6) 0.0345(7) 0.0081(5) 0.0072(5) 0.0064(5)
C9 0.0195(5) 0.0245(6) 0.0238(6) 0.0061(5) 0.0001(4) 0.0022(4)
C10 0.0215(5) 0.0249(6) 0.0234(6) 0.0046(5) 0.0053(4) -0.0005(4)
C11 0.0283(6) 0.0285(6) 0.0258(6) 0.0069(5) 0.0057(5) -0.0042(5)
C12 0.0362(7) 0.0346(8) 0.0336(8) 0.0183(6) 0.0035(6) 0.0003(6)
C13 0.0165(4) 0.0181(5) 0.0156(4) 0.0009(4) 0.0026(3) -0.0002(4)
C14 0.0236(5) 0.0260(6) 0.0146(5) -0.0019(4) 0.0036(4) -0.0040(4)
C15 0.0249(5) 0.0268(6) 0.0158(5) -0.0015(4) 0.0015(4) -0.0062(5)
C16 0.0193(4) 0.0216(5) 0.0134(4) -0.0013(4) 0.0039(3) -0.0033(4)
C17 0.0230(5) 0.0236(5) 0.0150(5) 0.0001(4) 0.0042(4) -0.0009(4)
C18 0.0317(6) 0.0242(6) 0.0198(5) -0.0003(5) 0.0054(5) -0.0067(5)
C19 0.0280(6) 0.0340(7) 0.0213(6) -0.0023(5) 0.0056(5) -0.0121(5)
C20 0.0195(5) 0.0367(7) 0.0233(6) -0.0032(5) 0.0055(4) -0.0051(5)
C21 0.0198(5) 0.0272(6) 0.0174(5) -0.0023(4) 0.0050(4) -0.0014(4)
C22 0.0280(6) 0.0262(6) 0.0239(6) 0.0042(5) 0.0068(5) 0.0051(5)
C23 0.0358(8) 0.0488(11) 0.0526(11) 0.0035(8) 0.0107(8) -0.0190(8)
C24 0.0249(6) 0.0278(7) 0.0306(7) -0.0015(5) 0.0064(5) 0.0039(5)
C25 0.0190(5) 0.0207(5) 0.0175(5) 0.0023(4) 0.0020(4) -0.0033(4)
C26 0.0258(5) 0.0211(5) 0.0221(5) 0.0030(4) 0.0031(4) -0.0032(4)
C27 0.0305(6) 0.0271(6) 0.0269(6) 0.0085(5) 0.0026(5) -0.0075(5)
C28 0.0227(6) 0.0395(8) 0.0292(7) 0.0101(6) 0.0059(5) -0.0061(5)
C29 0.0200(5) 0.0363(7) 0.0263(6) 0.0032(5) 0.0054(5) -0.0014(5)
C30 0.0187(5) 0.0247(6) 0.0194(5) 0.0027(4) 0.0014(4) -0.0013(4)
C31 0.0418(8) 0.0226(6) 0.0388(8) 0.0025(6) 0.0125(7) 0.0042(6)
C32 0.0358(9) 0.0562(12) 0.0669(14) 0.0226(11) 0.0232(9) -0.0061(8)
C33 0.0235(5) 0.0240(6) 0.0312(7) 0.0042(5) 0.0031(5) 0.0029(5)

loop_
_atom_type_symbol
_atom_type_description
_atom_type_scat_dispersion_real
_atom_type_scat_dispersion_imag
_atom_type_scat_source
C C 0.0033 0.0016 'International Tables Vol C Tables 4.2.6.8 and 6.1.1.4'
H H 0.0000 0.0000 'International Tables Vol C Tables 4.2.6.8 and 6.1.1.4'
N N 0.0061 0.0033 'International Tables Vol C Tables 4.2.6.8 and 6.1.1.4'
O O 0.0106 0.0060 'International Tables Vol C Tables 4.2.6.8 and 6.1.1.4'
Fe Fe 0.3463 0.8444 'International Tables Vol C Tables 4.2.6.8 and 6.1.1.4'

loop_
_geom_angle_atom_site_label_1
_geom_angle_atom_site_label_2
_geom_angle_atom_site_label_3
_geom_angle
C1 Fe1 C7 126.02(5)
C1 Fe1 C13 118.21(5)
C7 Fe1 C13 115.70(5)
C1 Fe1 O3 91.56(4)
C7 Fe1 O3 78.18(4)
C13 Fe1 O3 98.45(4)
C1 Fe1 O1 77.24(4)
C7 Fe1 O1 92.43(4)
C13 Fe1 O1 104.19(4)
O3 Fe1 O1 157.35(3)
C3 O1 C4 110.44(10)
C3 O1 Fe1 104.64(7)
C4 O1 Fe1 121.11(7)
C3 O2 C6 110.49(10)
C9 O3 C10 110.46(10)
C9 O3 Fe1 103.25(7)
C10 O3 Fe1 119.36(8)
C9 O4 C12 111.31(12)
C13 N1 C14 112.58(10)
C13 N1 C16 126.00(10)
C14 N1 C16 121.14(10)
C13 N2 C15 112.03(10)
C13 N2 C25 125.79(10)
C15 N2 C25 121.93(10)
C2 C1 Fe1 111.35(8)
C2 C1 H1A 109.4
Fe1 C1 H1A 109.4
C2 C1 H1B 109.4
Fe1 C1 H1B 109.4
H1A C1 H1B 108.0
C3 C2 C1 109.99(11)
C3 C2 H2A 109.7
C1 C2 H2A 109.7
C3 C2 H2B 109.7
C1 C2 H2B 109.7
H2A C2 H2B 108.2
O2 C3 O1 110.11(10)
O2 C3 C2 110.25(11)
O1 C3 C2 108.23(10)
O2 C3 H3 109.4
O1 C3 H3 109.4
C2 C3 H3 109.4
O1 C4 C5 109.00(11)
O1 C4 H4A 109.9
C5 C4 H4A 109.9
O1 C4 H4B 109.9
C5 C4 H4B 109.9
H4A C4 H4B 108.3
C6 C5 C4 109.29(11)
C6 C5 H5A 109.8
C4 C5 H5A 109.8
C6 C5 H5B 109.8
C4 C5 H5B 109.8
H5A C5 H5B 108.3
O2 C6 C5 109.96(11)
O2 C6 H6A 109.7
C5 C6 H6A 109.7
O2 C6 H6B 109.7
C5 C6 H6B 109.7
H6A C6 H6B 108.2
C8 C7 Fe1 110.17(8)
C8 C7 H7A 109.6
Fe1 C7 H7A 109.6
C8 C7 H7B 109.6
Fe1 C7 H7B 109.6
H7A C7 H7B 108.1
C9 C8 C7 110.08(11)
C9 C8 H8A 109.6
C7 C8 H8A 109.6
C9 C8 H8B 109.6
C7 C8 H8B 109.6
H8A C8 H8B 108.2
O4 C9 O3 110.32(11)
O4 C9 C8 110.60(12)
O3 C9 C8 107.88(11)
O4 C9 H9 109.3
O3 C9 H9 109.3
C8 C9 H9 109.3
O3 C10 C11 109.48(11)
O3 C10 H10A 109.8
C11 C10 H10A 109.8
O3 C10 H10B 109.8
C11 C10 H10B 109.8
H10A C10 H10B 108.2
C12 C11 C10 108.89(12)
C12 C11 H11A 109.9
C10 C11 H11A 109.9
C12 C11 H11B 109.9
C10 C11 H11B 109.9
H11A C11 H11B 108.3
O4 C12 C11 109.65(12)
O4 C12 H12A 109.7
C11 C12 H12A 109.7
O4 C12 H12B 109.7
C11 C12 H12B 109.7
H12A C12 H12B 108.2
N1 C13 N2 102.55(10)
N1 C13 Fe1 127.40(8)
N2 C13 Fe1 129.76(9)
C15 C14 N1 106.12(11)
C15 C14 H14 126.9
N1 C14 H14 126.9
C14 C15 N2 106.73(11)
C14 C15 H15 126.6
N2 C15 H15 126.6
C21 C16 C17 122.49(11)
C21 C16 N1 118.89(11)
C17 C16 N1 118.44(11)
C18 C17 C16 117.51(12)
C18 C17 C22 120.93(13)
C16 C17 C22 121.55(12)
C19 C18 C17 121.75(13)
C19 C18 H18 119.1
C17 C18 H18 119.1
C18 C19 C20 118.77(12)
C18 C19 C23 120.25(16)
C20 C19 C23 120.98(15)
C19 C20 C21 121.78(13)
C19 C20 H20 119.1
C21 C20 H20 119.1
C20 C21 C16 117.69(13)
C20 C21 C24 121.72(12)
C16 C21 C24 120.58(12)
C17 C22 H22A 109.5
C17 C22 H22B 109.5
H22A C22 H22B 109.5
C17 C22 H22C 109.5
H22A C22 H22C 109.5
H22B C22 H22C 109.5
C19 C23 H23A 109.5
C19 C23 H23B 109.5
H23A C23 H23B 109.5
C19 C23 H23C 109.5
H23A C23 H23C 109.5
H23B C23 H23C 109.5
C21 C24 H24A 109.5
C21 C24 H24B 109.5
H24A C24 H24B 109.5
C21 C24 H24C 109.5
H24A C24 H24C 109.5
H24B C24 H24C 109.5
C30 C25 C26 121.83(12)
C30 C25 N2 118.76(11)
C26 C25 N2 119.25(12)
C27 C26 C25 117.68(13)
C27 C26 C31 121.30(13)
C25 C26 C31 121.01(12)
C28 C27 C26 122.21(14)
C28 C27 H27 118.9
C26 C27 H27 118.9
C29 C28 C27 118.21(13)
C29 C28 C32 120.92(16)
C27 C28 C32 120.87(16)
C28 C29 C30 122.32(14)
C28 C29 H29 118.8
C30 C29 H29 118.8
C25 C30 C29 117.73(12)
C25 C30 C33 121.23(12)
C29 C30 C33 121.03(13)
C26 C31 H31A 109.5
C26 C31 H31B 109.5
H31A C31 H31B 109.5
C26 C31 H31C 109.5
H31A C31 H31C 109.5
H31B C31 H31C 109.5
C28 C32 H32A 109.5
C28 C32 H32B 109.5
H32A C32 H32B 109.5
C28 C32 H32C 109.5
H32A C32 H32C 109.5
H32B C32 H32C 109.5
C30 C33 H33A 109.5
C30 C33 H33B 109.5
H33A C33 H33B 109.5
C30 C33 H33C 109.5
H33A C33 H33C 109.5
H33B C33 H33C 109.5

loop_
_geom_bond_atom_site_label_1
_geom_bond_atom_site_label_2
_geom_bond_distance
Fe1 C1 2.0994(13)
Fe1 C7 2.1062(12)
Fe1 C13 2.1222(12)
Fe1 O3 2.4428(9)
Fe1 O1 2.4632(9)
O1 C3 1.4288(15)
O1 C4 1.4376(15)
O2 C3 1.4190(16)
O2 C6 1.4350(18)
O3 C9 1.4187(15)
O3 C10 1.4384(16)
O4 C9 1.4058(17)
O4 C12 1.446(2)
N1 C13 1.3625(16)
N1 C14 1.3951(16)
N1 C16 1.4393(16)
N2 C13 1.3704(15)
N2 C15 1.3930(16)
N2 C25 1.4383(16)
C1 C2 1.5372(19)
C1 H1A 0.9900
C1 H1B 0.9900
C2 C3 1.5080(18)
C2 H2A 0.9900
C2 H2B 0.9900
C3 H3 1.0000
C4 C5 1.522(2)
C4 H4A 0.9900
C4 H4B 0.9900
C5 C6 1.519(2)
C5 H5A 0.9900
C5 H5B 0.9900
C6 H6A 0.9900
C6 H6B 0.9900
C7 C8 1.532(2)
C7 H7A 0.9900
C7 H7B 0.9900
C8 C9 1.515(2)
C8 H8A 0.9900
C8 H8B 0.9900
C9 H9 1.0000
C10 C11 1.516(2)
C10 H10A 0.9900
C10 H10B 0.9900
C11 C12 1.515(2)
C11 H11A 0.9900
C11 H11B 0.9900
C12 H12A 0.9900
C12 H12B 0.9900
C14 C15 1.3437(19)
C14 H14 0.9500
C15 H15 0.9500
C16 C21 1.3976(18)
C16 C17 1.4013(18)
C17 C18 1.3991(19)
C17 C22 1.5033(19)
C18 C19 1.393(2)
C18 H18 0.9500
C19 C20 1.393(2)
C19 C23 1.509(2)
C20 C21 1.3961(19)
C20 H20 0.9500
C21 C24 1.502(2)
C22 H22A 0.9800
C22 H22B 0.9800
C22 H22C 0.9800
C23 H23A 0.9800
C23 H23B 0.9800
C23 H23C 0.9800
C24 H24A 0.9800
C24 H24B 0.9800
C24 H24C 0.9800
C25 C30 1.3961(19)
C25 C26 1.4042(18)
C26 C27 1.397(2)
C26 C31 1.504(2)
C27 C28 1.389(2)
C27 H27 0.9500
C28 C29 1.385(2)
C28 C32 1.524(2)
C29 C30 1.3995(19)
C29 H29 0.9500
C30 C33 1.501(2)
C31 H31A 0.9800
C31 H31B 0.9800
C31 H31C 0.9800
C32 H32A 0.9800
C32 H32B 0.9800
C32 H32C 0.9800
C33 H33A 0.9800
C33 H33B 0.9800
C33 H33C 0.9800

loop_
_geom_torsion_atom_site_label_1
_geom_torsion_atom_site_label_2
_geom_torsion_atom_site_label_3
_geom_torsion_atom_site_label_4
_geom_torsion
Fe1 C1 C2 C3 45.59(13)
C6 O2 C3 O1 63.44(13)
C6 O2 C3 C2 -177.21(11)
C4 O1 C3 O2 -64.38(13)
Fe1 O1 C3 O2 163.77(8)
C4 O1 C3 C2 175.05(10)
Fe1 O1 C3 C2 43.19(11)
C1 C2 C3 O2 178.34(11)
C1 C2 C3 O1 -61.18(14)
C3 O1 C4 C5 59.39(13)
Fe1 O1 C4 C5 -177.94(8)
O1 C4 C5 C6 -53.92(15)
C3 O2 C6 C5 -58.32(14)
C4 C5 C6 O2 53.57(15)
Fe1 C7 C8 C9 43.42(14)
C12 O4 C9 O3 62.67(16)
C12 O4 C9 C8 -178.05(12)
C10 O3 C9 O4 -63.59(14)
Fe1 O3 C9 O4 167.70(9)
C10 O3 C9 C8 175.49(11)
Fe1 O3 C9 C8 46.78(11)
C7 C8 C9 O4 175.77(11)
C7 C8 C9 O3 -63.49(15)
C9 O3 C10 C11 59.59(14)
Fe1 O3 C10 C11 178.97(8)
O3 C10 C11 C12 -54.38(16)
C9 O4 C12 C11 -57.77(18)
C10 C11 C12 O4 53.13(18)
C14 N1 C13 N2 0.51(13)
C16 N1 C13 N2 -173.36(11)
C14 N1 C13 Fe1 -173.70(9)
C16 N1 C13 Fe1 12.42(18)
C15 N2 C13 N1 -0.20(14)
C25 N2 C13 N1 174.14(11)
C15 N2 C13 Fe1 173.82(9)
C25 N2 C13 Fe1 -11.84(18)
C13 N1 C14 C15 -0.65(15)
C16 N1 C14 C15 173.56(12)
N1 C14 C15 N2 0.48(15)
C13 N2 C15 C14 -0.18(16)
C25 N2 C15 C14 -174.77(12)
C13 N1 C16 C21 -102.55(14)
C14 N1 C16 C21 84.06(15)
C13 N1 C16 C17 82.21(15)
C14 N1 C16 C17 -91.18(14)
C21 C16 C17 C18 -1.23(18)
N1 C16 C17 C18 173.84(11)
C21 C16 C17 C22 178.50(12)
N1 C16 C17 C22 -6.44(17)
C16 C17 C18 C19 0.35(19)
C22 C17 C18 C19 -179.38(13)
C17 C18 C19 C20 1.1(2)
C17 C18 C19 C23 -178.07(15)
C18 C19 C20 C21 -1.7(2)
C23 C19 C20 C21 177.43(15)
C19 C20 C21 C16 0.9(2)
C19 C20 C21 C24 -178.10(13)
C17 C16 C21 C20 0.64(18)
N1 C16 C21 C20 -174.41(11)
C17 C16 C21 C24 179.62(12)
N1 C16 C21 C24 4.58(18)
C13 N2 C25 C30 -74.36(16)
C15 N2 C25 C30 99.45(15)
C13 N2 C25 C26 110.18(14)
C15 N2 C25 C26 -76.01(16)
C30 C25 C26 C27 0.10(19)
N2 C25 C26 C27 175.42(12)
C30 C25 C26 C31 179.30(13)
N2 C25 C26 C31 -5.38(19)
C25 C26 C27 C28 1.0(2)
C31 C26 C27 C28 -178.17(15)
C26 C27 C28 C29 -0.7(2)
C26 C27 C28 C32 -179.99(16)
C27 C28 C29 C30 -0.9(2)
C32 C28 C29 C30 178.47(16)
C26 C25 C30 C29 -1.51(18)
N2 C25 C30 C29 -176.85(11)
C26 C25 C30 C33 177.34(12)
N2 C25 C30 C33 2.00(18)
C28 C29 C30 C25 1.9(2)
C28 C29 C30 C33 -176.94(13)
